data_7005285
loop_
_publ_author_name
'S\'ilvia Carvalho'
'Rita Delgado'
'Michael G. B. Drew'
'V\'itor F\'elix'

_publ_section_title
;
 Dicopper(ii) complexes of a new di-para-xylyldioxatetraazamacrocycle
 and cascade species with dicarboxylate anions: thermodynamics and
 structural properties
;
_journal_issue 23
_journal_name_full 'Dalton Transactions'
_journal_page_first 2431
_journal_paper_doi 10.1039/b700115k
_journal_year 2007
_chemical_formula_sum 'C30 H46 Cu2 N4 O18'
_chemical_formula_weight 877.80
_chemical_name_systematic
;
?
;
_space_group_IT_number 14
_symmetry_cell_setting monoclinic
_symmetry_space_group_name_Hall '-P 2yn'
_symmetry_space_group_name_H-M 'P 1 21/n 1'
_atom_sites_solution_hydrogens geom
_atom_sites_solution_primary direct
_atom_sites_solution_secondary difmap
_audit_creation_method SHELXL-97
_cell_angle_alpha 90.00
_cell_angle_beta 110.180(10)
_cell_angle_gamma 90.00
_cell_formula_units_Z 2
_cell_length_a 11.211(15)
_cell_length_b 12.976(17)
_cell_length_c 13.812(18)
_cell_measurement_temperature 293(2)
_cell_volume 1886(4)
_computing_cell_refinement XDS
_computing_data_collection 'XDS (Kabsch, 1991)'
_computing_data_reduction XDS
_computing_molecular_graphics 'PLATON (Speck, 1999)'
_computing_structure_refinement 'SHELXL-97 (Sheldrick, 1997)'
_computing_structure_solution 'SHELXS-97 (Sheldrick, 1990)'
_diffrn_ambient_temperature 293(2)
_diffrn_measured_fraction_theta_full 0.929
_diffrn_measured_fraction_theta_max 0.929
_diffrn_measurement_device_type 'Mar-research Image Plate'
_diffrn_radiation_monochromator graphite
_diffrn_radiation_source 'fine-focus sealed tube'
_diffrn_radiation_type MoK\a
_diffrn_radiation_wavelength 0.71073
_diffrn_reflns_av_R_equivalents 0.1075
_diffrn_reflns_av_sigmaI/netI 0.1083
_diffrn_reflns_limit_h_max 13
_diffrn_reflns_limit_h_min -13
_diffrn_reflns_limit_k_max 15
_diffrn_reflns_limit_k_min -15
_diffrn_reflns_limit_l_max 16
_diffrn_reflns_limit_l_min -16
_diffrn_reflns_number 10199
_diffrn_reflns_theta_full 25.80
_diffrn_reflns_theta_max 25.80
_diffrn_reflns_theta_min 2.22
_exptl_absorpt_coefficient_mu 1.209
_exptl_absorpt_correction_T_max 0.786
_exptl_absorpt_correction_T_min 0.704
_exptl_absorpt_correction_type empirical
_exptl_crystal_colour Green
_exptl_crystal_density_diffrn 1.542
_exptl_crystal_density_method 'not measured'
_exptl_crystal_description parallelopiped
_exptl_crystal_F_000 908
_exptl_crystal_size_max 0.30
_exptl_crystal_size_mid 0.25
_exptl_crystal_size_min 0.20
_refine_diff_density_max 0.747
_refine_diff_density_min -0.538
_refine_diff_density_rms 0.099
_refine_ls_extinction_method none
_refine_ls_goodness_of_fit_ref 1.098
_refine_ls_hydrogen_treatment mixed
_refine_ls_matrix_type full
_refine_ls_number_parameters 256
_refine_ls_number_reflns 3369
_refine_ls_number_restraints 5
_refine_ls_restrained_S_all 1.097
_refine_ls_R_factor_all 0.1446
_refine_ls_R_factor_gt 0.0995
_refine_ls_shift/su_max 0.000
_refine_ls_shift/su_mean 0.000
_refine_ls_structure_factor_coef Fsqd
_refine_ls_weighting_details 'w=1/[\s^2^(Fo^2^)+(0.0308P)^2^+12.3843P] where P=(Fo^2^+2Fc^2^)/3'
_refine_ls_weighting_scheme calc
_refine_ls_wR_factor_gt 0.1757
_refine_ls_wR_factor_ref 0.1923
_reflns_number_gt 2145
_reflns_number_total 3369
_reflns_threshold_expression >2sigma(I)
_cod_data_source_file b700115k.txt
_cod_data_source_block compound1
_cod_depositor_comments
;
The following automatic conversions were performed:
'_symmetry_cell_setting' value 'Monoclinic' changed to 'monoclinic'
according to '/home/saulius/struct/CIF-dictionaries/cif_core.dic'
dictionary named 'cif_core.dic' version 2.4.1 from
2010-06-29.

'_exptl_absorpt_correction_type' value 'Empirical' changed to
'empirical' according to
'/home/saulius/struct/CIF-dictionaries/cif_core.dic' dictionary named
'cif_core.dic' version 2.4.1 from 2010-06-29.

Automatic conversion script
Id: cif_fix_enum 1527 2010-12-29 10:47:43Z saulius 

The following automatic conversions were performed:

'_refine_ls_weighting_scheme' value 'calc
w=1/[\s^2^(Fo^2^)+(0.0308P)^2^+12.3843P] where P=(Fo^2^+2Fc^2^)/3'
was changed to 'calc'. New tag '_refine_ls_weighting_details' was
created. The value of the new tag was set to
'w=1/[\s^2^(Fo^2^)+(0.0308P)^2^+12.3843P] where P=(Fo^2^+2Fc^2^)/3'.

Automatic conversion script
Id: cif_fix_values 3143 2015-03-26 13:38:13Z robertas 
;
_cod_original_sg_symbol_H-M P21/n
_cod_database_code 7005285

loop_
_symmetry_equiv_pos_as_xyz
'x, y, z'
'x+1/2, -y+1/2, z+1/2'
'-x, -y, -z'
'-x-1/2, y-1/2, -z-1/2'

loop_
_atom_site_label
_atom_site_type_symbol
_atom_site_fract_x
_atom_site_fract_y
_atom_site_fract_z
_atom_site_U_iso_or_equiv
_atom_site_adp_type
_atom_site_occupancy
_atom_site_calc_flag
_atom_site_refinement_flags
_atom_site_disorder_assembly
_atom_site_disorder_group
Cu Cu 0.48847(10) 0.87089(9) 0.15372(7) 0.0432(3) Uani 1 d . . .
C11 C 0.8736(10) 0.7648(8) 0.0926(9) 0.071(3) Uani 1 d . . .
H11A H 0.9130 0.7182 0.0577 0.085 Uiso 1 calc R . .
H11B H 0.9298 0.7720 0.1636 0.085 Uiso 1 calc R . .
N12 N 0.7465(8) 0.7221(6) 0.0893(7) 0.056(2) Uani 1 d D . .
H12 H 0.717(9) 0.763(6) 0.118(7) 0.067 Uiso 1 d D . .
C13 C 0.7555(12) 0.6231(8) 0.1469(11) 0.094(4) Uani 1 d . . .
H13A H 0.8065 0.5743 0.1249 0.113 Uiso 1 calc R . .
H13B H 0.7972 0.6353 0.2201 0.113 Uiso 1 calc R . .
C14 C 0.6273(12) 0.5785(8) 0.1284(11) 0.086(4) Uani 1 d . . .
H14A H 0.5857 0.5653 0.0553 0.104 Uiso 1 calc R . .
H14B H 0.6355 0.5135 0.1648 0.104 Uiso 1 calc R . .
O15 O 0.5526(6) 0.6479(4) 0.1632(5) 0.0494(16) Uani 1 d . . .
C16 C 0.4253(9) 0.6077(6) 0.1364(7) 0.052(2) Uani 1 d . . .
H16A H 0.4268 0.5427 0.1714 0.062 Uiso 1 calc R . .
H16B H 0.3895 0.5959 0.0626 0.062 Uiso 1 calc R . .
C17 C 0.3469(9) 0.6838(7) 0.1680(7) 0.052(2) Uani 1 d . . .
H17A H 0.3867 0.6977 0.2411 0.062 Uiso 1 calc R . .
H17B H 0.2640 0.6539 0.1574 0.062 Uiso 1 calc R . .
N18 N 0.3293(7) 0.7840(6) 0.1099(5) 0.0389(17) Uani 1 d D . .
H18 H 0.302(7) 0.768(6) 0.0504(19) 0.047 Uiso 1 d D . .
C19 C 0.2143(9) 0.8381(7) 0.1169(7) 0.048(2) Uani 1 d . . .
H19A H 0.2249 0.8485 0.1889 0.058 Uiso 1 calc R . .
H19B H 0.1402 0.7947 0.0866 0.058 Uiso 1 calc R . .
C20 C 0.1920(7) 0.9406(7) 0.0627(6) 0.038(2) Uani 1 d . . .
C21 C 0.1959(10) 1.0292(8) 0.1158(8) 0.064(3) Uani 1 d . . .
H21 H 0.2139 1.0268 0.1867 0.077 Uiso 1 calc R . .
C22 C 0.1733(11) 1.1233(9) 0.0656(9) 0.074(3) Uani 1 d . . .
H22 H 0.1751 1.1829 0.1034 0.089 Uiso 1 calc R . .
C23 C 0.1480(9) 1.1309(9) -0.0398(8) 0.058(3) Uani 1 d . . .
C24 C 0.1434(10) 1.0416(9) -0.0936(8) 0.064(3) Uani 1 d . . .
H24 H 0.1263 1.0443 -0.1644 0.077 Uiso 1 calc R . .
C25 C 0.1641(9) 0.9471(8) -0.0435(7) 0.060(3) Uani 1 d . . .
H25 H 0.1592 0.8870 -0.0814 0.072 Uiso 1 calc R . .
O41 O 0.5055(6) 0.8659(5) 0.0180(4) 0.0459(14) Uani 1 d . . .
O42 O 0.5104(5) 0.9597(4) -0.1174(4) 0.0430(15) Uani 1 d . . .
C43 C 0.5044(7) 0.9505(6) -0.0292(6) 0.0347(19) Uani 1 d . . .
O51 O 0.4854(6) 0.8811(6) 0.2936(4) 0.0621(19) Uani 1 d . . .
C52 C 0.5918(10) 0.8608(8) 0.3640(7) 0.055(2) Uani 1 d . . .
O53 O 0.6071(8) 0.8566(7) 0.4565(5) 0.092(3) Uani 1 d . . .
C54 C 0.7026(9) 0.8402(6) 0.3257(7) 0.046(2) Uani 1 d . . .
O55 O 0.6784(5) 0.8578(5) 0.2297(4) 0.0471(15) Uani 1 d . . .
O56 O 0.8047(7) 0.8090(6) 0.3873(5) 0.075(2) Uani 1 d . . .
O100 O 0.5474(10) 0.7238(8) -0.1361(7) 0.125(4) Uani 1 d . . .
O200 O 0.3226(13) 0.9515(17) 0.4127(10) 0.215(8) Uani 1 d D . .
H201 H 0.371(9) 0.95(2) 0.473(3) 0.258 Uiso 1 d D . .
H202 H 0.369(10) 0.94(2) 0.380(8) 0.258 Uiso 1 d D . .

loop_
_atom_site_aniso_label
_atom_site_aniso_U_11
_atom_site_aniso_U_22
_atom_site_aniso_U_33
_atom_site_aniso_U_23
_atom_site_aniso_U_13
_atom_site_aniso_U_12
Cu 0.0489(6) 0.0554(7) 0.0289(5) -0.0039(6) 0.0182(4) -0.0063(7)
C11 0.055(7) 0.064(7) 0.110(9) 0.026(7) 0.049(7) 0.018(6)
N12 0.069(6) 0.035(5) 0.080(6) 0.016(4) 0.047(5) 0.015(4)
C13 0.114(10) 0.051(7) 0.152(12) 0.043(8) 0.091(10) 0.037(8)
C14 0.108(10) 0.040(6) 0.142(11) 0.021(7) 0.082(9) 0.014(7)
O15 0.065(4) 0.026(3) 0.064(4) 0.004(3) 0.031(3) -0.001(3)
C16 0.075(7) 0.022(5) 0.058(6) -0.001(4) 0.022(5) -0.006(5)
C17 0.066(7) 0.043(5) 0.047(5) 0.018(5) 0.021(5) -0.010(5)
N18 0.044(4) 0.042(4) 0.030(3) 0.006(4) 0.013(3) -0.004(4)
C19 0.054(6) 0.045(6) 0.053(5) -0.003(4) 0.029(5) 0.001(5)
C20 0.027(5) 0.045(5) 0.050(5) 0.003(4) 0.024(4) -0.006(4)
C21 0.094(8) 0.060(7) 0.062(6) 0.003(6) 0.056(6) 0.008(6)
C22 0.100(9) 0.054(7) 0.097(8) -0.002(7) 0.071(7) 0.000(7)
C23 0.047(6) 0.063(7) 0.076(7) 0.022(7) 0.036(5) 0.007(6)
C24 0.076(8) 0.068(8) 0.044(6) 0.003(6) 0.016(5) -0.013(6)
C25 0.072(7) 0.055(7) 0.048(6) -0.013(5) 0.014(5) -0.021(6)
O41 0.065(4) 0.040(3) 0.038(3) 0.004(3) 0.025(3) -0.002(3)
O42 0.064(4) 0.047(4) 0.024(3) -0.001(3) 0.022(3) -0.004(3)
C43 0.032(5) 0.045(5) 0.026(4) -0.001(4) 0.009(4) -0.003(4)
O51 0.067(5) 0.083(5) 0.040(3) -0.003(4) 0.022(3) 0.007(4)
C52 0.065(7) 0.049(6) 0.049(5) 0.005(5) 0.018(5) 0.015(6)
O53 0.111(6) 0.133(8) 0.030(3) 0.007(4) 0.021(4) 0.029(6)
C54 0.058(6) 0.030(5) 0.041(5) -0.003(4) 0.006(4) 0.000(4)
O55 0.050(4) 0.049(4) 0.042(3) 0.002(3) 0.015(3) -0.003(3)
O56 0.070(5) 0.092(6) 0.049(4) 0.006(4) 0.004(4) 0.014(5)
O100 0.144(9) 0.117(8) 0.142(8) -0.064(7) 0.086(7) -0.027(7)
O200 0.191(14) 0.278(18) 0.163(11) -0.041(14) 0.044(10) 0.141(14)

loop_
_atom_type_symbol
_atom_type_description
_atom_type_scat_dispersion_real
_atom_type_scat_dispersion_imag
_atom_type_scat_source
C C 0.0033 0.0016 'International Tables Vol C Tables 4.2.6.8 and 6.1.1.4'
H H 0.0000 0.0000 'International Tables Vol C Tables 4.2.6.8 and 6.1.1.4'
N N 0.0061 0.0033 'International Tables Vol C Tables 4.2.6.8 and 6.1.1.4'
O O 0.0106 0.0060 'International Tables Vol C Tables 4.2.6.8 and 6.1.1.4'
Cu Cu 0.3201 1.2651 'International Tables Vol C Tables 4.2.6.8 and 6.1.1.4'

loop_
_geom_angle_atom_site_label_1
_geom_angle_atom_site_label_2
_geom_angle_atom_site_label_3
_geom_angle
_geom_angle_site_symmetry_1
_geom_angle_site_symmetry_3
_geom_angle_publ_flag
O51 Cu O41 175.3(3) . . ?
O51 Cu N18 91.1(3) . . ?
O41 Cu N18 93.6(3) . . ?
O51 Cu O55 82.4(3) . . ?
O41 Cu O55 93.5(2) . . ?
N18 Cu O55 140.3(3) . . ?
O51 Cu O42 99.1(3) . 3_675 ?
O41 Cu O42 79.0(2) . 3_675 ?
N18 Cu O42 123.3(3) . 3_675 ?
O55 Cu O42 96.4(2) . 3_675 ?
N12 C11 C23 108.6(8) . 3_675 ?
N12 C11 H11A 110.0 . . ?
C23 C11 H11A 110.0 3_675 . ?
N12 C11 H11B 110.0 . . ?
C23 C11 H11B 110.0 3_675 . ?
H11A C11 H11B 108.3 . . ?
C13 N12 C11 114.1(8) . . ?
C13 N12 H12 106(7) . . ?
C11 N12 H12 107(7) . . ?
C14 C13 N12 111.1(10) . . ?
C14 C13 H13A 109.4 . . ?
N12 C13 H13A 109.4 . . ?
C14 C13 H13B 109.4 . . ?
N12 C13 H13B 109.4 . . ?
H13A C13 H13B 108.0 . . ?
O15 C14 C13 110.0(9) . . ?
O15 C14 H14A 109.7 . . ?
C13 C14 H14A 109.7 . . ?
O15 C14 H14B 109.7 . . ?
C13 C14 H14B 109.7 . . ?
H14A C14 H14B 108.2 . . ?
C14 O15 C16 109.3(7) . . ?
O15 C16 C17 108.6(7) . . ?
O15 C16 H16A 110.0 . . ?
C17 C16 H16A 110.0 . . ?
O15 C16 H16B 110.0 . . ?
C17 C16 H16B 110.0 . . ?
H16A C16 H16B 108.4 . . ?
C16 C17 N18 113.5(7) . . ?
C16 C17 H17A 108.9 . . ?
N18 C17 H17A 108.9 . . ?
C16 C17 H17B 108.9 . . ?
N18 C17 H17B 108.9 . . ?
H17A C17 H17B 107.7 . . ?
C19 N18 C17 109.1(6) . . ?
C19 N18 Cu 114.2(6) . . ?
C17 N18 Cu 112.5(5) . . ?
C19 N18 H18 99(6) . . ?
C17 N18 H18 105(6) . . ?
Cu N18 H18 116(6) . . ?
N18 C19 C20 112.4(7) . . ?
N18 C19 H19A 109.1 . . ?
C20 C19 H19A 109.1 . . ?
N18 C19 H19B 109.1 . . ?
C20 C19 H19B 109.1 . . ?
H19A C19 H19B 107.9 . . ?
C21 C20 C25 118.2(9) . . ?
C21 C20 C19 120.8(8) . . ?
C25 C20 C19 121.0(8) . . ?
C20 C21 C22 120.7(9) . . ?
C20 C21 H21 119.6 . . ?
C22 C21 H21 119.6 . . ?
C21 C22 C23 121.6(11) . . ?
C21 C22 H22 119.2 . . ?
C23 C22 H22 119.2 . . ?
C24 C23 C22 117.8(10) . . ?
C24 C23 C11 121.6(9) . 3_675 ?
C22 C23 C11 120.6(11) . 3_675 ?
C23 C24 C25 120.6(9) . . ?
C23 C24 H24 119.7 . . ?
C25 C24 H24 119.7 . . ?
C24 C25 C20 121.1(10) . . ?
C24 C25 H25 119.4 . . ?
C20 C25 H25 119.4 . . ?
C43 O41 Cu 118.4(5) . . ?
C43 O42 Cu 108.5(5) . 3_675 ?
O42 C43 O41 125.9(7) . . ?
O42 C43 C43 117.8(9) . 3_675 ?
O41 C43 C43 116.3(8) . 3_675 ?
C52 O51 Cu 114.1(6) . . ?
O53 C52 O51 123.9(9) . . ?
O53 C52 C54 120.8(9) . . ?
O51 C52 C54 115.4(8) . . ?
O56 C54 O55 126.0(9) . . ?
O56 C54 C52 119.2(8) . . ?
O55 C54 C52 114.8(8) . . ?
C54 O55 Cu 111.1(6) . . ?
H201 O200 H202 103.7(3) . . ?

loop_
_geom_bond_atom_site_label_1
_geom_bond_atom_site_label_2
_geom_bond_distance
_geom_bond_site_symmetry_2
_geom_bond_publ_flag
Cu O51 1.949(6) . ?
Cu O41 1.950(6) . ?
Cu N18 2.019(7) . ?
Cu O55 2.030(6) . ?
Cu O42 2.256(6) 3_675 ?
C11 N12 1.515(12) . ?
C11 C23 1.517(13) 3_675 ?
C11 H11A 0.9700 . ?
C11 H11B 0.9700 . ?
N12 C13 1.496(12) . ?
N12 H12 0.8000(12) . ?
C13 C14 1.487(15) . ?
C13 H13A 0.9700 . ?
C13 H13B 0.9700 . ?
C14 O15 1.421(11) . ?
C14 H14A 0.9700 . ?
C14 H14B 0.9700 . ?
O15 C16 1.443(10) . ?
C16 C17 1.485(12) . ?
C16 H16A 0.9700 . ?
C16 H16B 0.9700 . ?
C17 N18 1.504(10) . ?
C17 H17A 0.9700 . ?
C17 H17B 0.9700 . ?
N18 C19 1.500(11) . ?
N18 H18 0.8000(14) . ?
C19 C20 1.505(11) . ?
C19 H19A 0.9700 . ?
C19 H19B 0.9700 . ?
C20 C21 1.357(12) . ?
C20 C25 1.392(12) . ?
C21 C22 1.383(14) . ?
C21 H21 0.9300 . ?
C22 C23 1.386(14) . ?
C22 H22 0.9300 . ?
C23 C24 1.367(14) . ?
C23 C11 1.517(13) 3_675 ?
C24 C25 1.389(13) . ?
C24 H24 0.9300 . ?
C25 H25 0.9300 . ?
O41 C43 1.275(9) . ?
O42 C43 1.249(8) . ?
O42 Cu 2.256(6) 3_675 ?
C43 C43 1.538(16) 3_675 ?
O51 C52 1.279(10) . ?
C52 O53 1.231(10) . ?
C52 C54 1.533(13) . ?
C54 O56 1.235(10) . ?
C54 O55 1.279(10) . ?
O200 H201 0.8200(18) . ?
O200 H202 0.820(2) . ?
